data_7249288
loop_
_publ_author_name
'Chen, Jia-Ting'
'Kuang, Xiao-Man'
'Li, You-Hong'
'Zhong, Yun-Jing'
'Zhang, Hui'
'Su, Jia-Yin'
'Chen, Wen-Bin'
'Dong, Wen'

_publ_section_title
;
 Syntheses, structures and magnetic properties of three dinuclear,
 one-dimensional and two-dimensional dysprosium(iii) complexes based on
 naphthalene diimide salicylic acid
;
_journal_issue 38
_journal_name_full CrystEngComm
_journal_page_first 5461
_journal_page_last 5468
_journal_paper_doi 10.1039/D4CE00751D
_journal_volume 26
_journal_year 2024
_chemical_formula_moiety 'C28 H15 Dy N2 O12, 2(H2 O)'
_chemical_formula_sum 'C28 H19 Dy N2 O14'
_chemical_formula_weight 769.95
_space_group_crystal_system monoclinic
_space_group_IT_number 14
_space_group_name_Hall '-P 2yn'
_space_group_name_H-M_alt 'P 1 21/n 1'
_atom_sites_solution_hydrogens mixed
_atom_sites_solution_primary dual
_audit_creation_date 2024-03-27
_audit_creation_method
;
Olex2 1.3
(compiled 2020.11.12 svn.r5f609507 for OlexSys, GUI svn.r6408)
;
_audit_update_record
;
2024-07-11 deposited with the CCDC.	2024-09-04 downloaded from the CCDC.
;
_cell_angle_alpha 90
_cell_angle_beta 119.789(5)
_cell_angle_gamma 90
_cell_formula_units_Z 4
_cell_length_a 8.8770(3)
_cell_length_b 37.7347(9)
_cell_length_c 8.9024(4)
_cell_measurement_reflns_used 14951
_cell_measurement_temperature 100.00(10)
_cell_measurement_theta_max 31.9370
_cell_measurement_theta_min 2.6840
_cell_volume 2588.0(2)
_computing_cell_refinement 'CrysAlisPro 1.171.42.90a (Rigaku OD, 2023)'
_computing_data_collection 'CrysAlisPro 1.171.42.90a (Rigaku OD, 2023)'
_computing_data_reduction 'CrysAlisPro 1.171.42.90a (Rigaku OD, 2023)'
_computing_molecular_graphics 'Olex2 1.3 (Dolomanov et al., 2009)'
_computing_publication_material 'Olex2 1.3 (Dolomanov et al., 2009)'
_computing_structure_refinement 'SHELXL 2018/3 (Sheldrick, 2015)'
_computing_structure_solution 'SHELXT 2018/2 (Sheldrick, 2018)'
_diffrn_ambient_environment N~2~
_diffrn_ambient_temperature 100.00(10)
_diffrn_detector 'Hybrid Pixel Array Detector'
_diffrn_detector_area_resol_mean 10.0000
_diffrn_detector_type HyPix
_diffrn_measured_fraction_theta_full 1.000
_diffrn_measured_fraction_theta_max 1.000
_diffrn_measurement_details
;
List of Runs (angles in degrees, time in seconds):

  # Type    Start    End  Width  t~exp~   \w     \q     \k     \f   Frames
#--------------------------------------------------------------------------
  1  \w     24.00  81.00   0.50    8.54    --    6.35  19.00 150.00  114
  2  \w    -16.00  68.00   0.50    8.54    --    6.35  77.00-150.00  168
  3  \w     -8.00  74.00   0.50    8.54    --    6.35  57.00   0.00  164
  4  \w      1.00  69.00   0.50    8.54    --    6.35  37.00 120.00  136
  5  \w    -14.00  33.00   0.50    8.54    --    6.35 -99.00   0.00   94
  6  \w    -34.00  10.00   0.50    8.54    --    6.35 -37.00-180.00   88
  7  \w    -34.00  -9.00   0.50    8.54    --    6.35 -57.00   0.00   50
;
_diffrn_measurement_device 'four-circle diffractometer'
_diffrn_measurement_device_type 'XtaLAB Synergy R, DW system, HyPix'
_diffrn_measurement_method '\w scans'
_diffrn_orient_matrix_type 'CrysAlisPro convention (1999,Acta A55,543-557)'
_diffrn_orient_matrix_UB_11 0.0005012000
_diffrn_orient_matrix_UB_12 -0.0167000000
_diffrn_orient_matrix_UB_13 -0.0363776000
_diffrn_orient_matrix_UB_21 -0.0433287000
_diffrn_orient_matrix_UB_22 0.0075725000
_diffrn_orient_matrix_UB_23 -0.0840187000
_diffrn_orient_matrix_UB_31 0.0812134000
_diffrn_orient_matrix_UB_32 0.0041482000
_diffrn_orient_matrix_UB_33 0.0071293000
_diffrn_radiation_monochromator mirror
_diffrn_radiation_probe x-ray
_diffrn_radiation_type 'Mo K\a'
_diffrn_radiation_wavelength 0.71073
_diffrn_reflns_av_R_equivalents 0.0580
_diffrn_reflns_av_unetI/netI 0.0384
_diffrn_reflns_Laue_measured_fraction_full 1.000
_diffrn_reflns_Laue_measured_fraction_max 1.000
_diffrn_reflns_limit_h_max 10
_diffrn_reflns_limit_h_min -11
_diffrn_reflns_limit_k_max 48
_diffrn_reflns_limit_k_min -49
_diffrn_reflns_limit_l_max 11
_diffrn_reflns_limit_l_min -11
_diffrn_reflns_number 34502
_diffrn_reflns_point_group_measured_fraction_full 1.000
_diffrn_reflns_point_group_measured_fraction_max 1.000
_diffrn_reflns_theta_full 25.242
_diffrn_reflns_theta_max 27.499
_diffrn_reflns_theta_min 2.648
_diffrn_source 'Rotating-anode X-ray tube'
_diffrn_source_target Mo
_diffrn_source_type 'Rigaku (Mo) X-ray Source'
_exptl_absorpt_coefficient_mu 2.972
_exptl_absorpt_correction_T_max 1.00000
_exptl_absorpt_correction_T_min 0.63430
_exptl_absorpt_correction_type multi-scan
_exptl_absorpt_process_details
;
CrysAlisPro 1.171.42.90a (Rigaku Oxford Diffraction, 2023)
Empirical absorption correction using spherical harmonics,
implemented in SCALE3 ABSPACK scaling algorithm.
;
_exptl_crystal_colour yellow
_exptl_crystal_colour_primary yellow
_exptl_crystal_density_diffrn 1.976
_exptl_crystal_description plate
_exptl_crystal_F_000 1516
_exptl_crystal_size_max 0.06
_exptl_crystal_size_mid 0.04
_exptl_crystal_size_min 0.02
_refine_diff_density_max 1.236
_refine_diff_density_min -1.922
_refine_diff_density_rms 0.139
_refine_ls_extinction_method none
_refine_ls_goodness_of_fit_ref 1.124
_refine_ls_hydrogen_treatment constr
_refine_ls_matrix_type full
_refine_ls_number_parameters 407
_refine_ls_number_reflns 5955
_refine_ls_number_restraints 0
_refine_ls_restrained_S_all 1.124
_refine_ls_R_factor_all 0.0483
_refine_ls_R_factor_gt 0.0382
_refine_ls_shift/su_max 0.000
_refine_ls_shift/su_mean 0.000
_refine_ls_structure_factor_coef Fsqd
_refine_ls_weighting_details 'w=1/[\s^2^(Fo^2^)+(0.0107P)^2^+14.0707P] where P=(Fo^2^+2Fc^2^)/3'
_refine_ls_weighting_scheme calc
_refine_ls_wR_factor_gt 0.0738
_refine_ls_wR_factor_ref 0.0768
_reflns_Friedel_coverage 0.000
_reflns_number_gt 5113
_reflns_number_total 5955
_reflns_threshold_expression 'I > 2\s(I)'
_cod_data_source_file d4ce00751d2.cif
_cod_data_source_block xiaoman-erwei-dycl3-1_auto
_cod_depositor_comments 'Adding full bibliography for 7249287--7249289.cif.'
_cod_original_cell_volume 2587.99(19)
_cod_database_code 7249288
_shelx_shelxl_version_number 2018/3
_chemical_oxdiff_formula 'C H O N Dy Cl'
_shelx_space_group_comment
;
The symmetry employed for this shelxl refinement is uniquely defined
by the following loop, which should always be used as a source of
symmetry information in preference to the above space-group names.
They are only intended as comments.
;
_shelx_estimated_absorpt_t_max 0.943
_shelx_estimated_absorpt_t_min 0.842
_reflns_odcompleteness_completeness 99.93
_reflns_odcompleteness_iscentric 1
_reflns_odcompleteness_theta 27.42
_olex2_refinement_description
;
1. Fixed Uiso
 At 1.2 times of:
  All C(H) groups
 At 1.5 times of:
  All O(H) groups, All O(H,H) groups
2.a Riding coordinates:
 O11(H11A,H11B), O12(H12A,H12B), O13(H13A,H13B), O14(H14A,H14B)
2.b Aromatic/amide H refined with riding coordinates:
 C3(H3), C4(H4), C6(H6), C10(H10), C11(H11), C16(H16), C17(H17), C23(H23),
 C26(H26), C27(H27)
2.c Idealised tetrahedral OH refined as rotating group:
 O8(H8)
;
_olex2_submission_special_instructions 'No special instructions were received'
_oxdiff_exptl_absorpt_empirical_details
;
Empirical correction (ABSPACK) includes:
- Absorption correction using spherical harmonics
- Frame scaling
;
_oxdiff_exptl_absorpt_empirical_full_max 1.735
_oxdiff_exptl_absorpt_empirical_full_min 0.636

loop_
_space_group_symop_operation_xyz
'x, y, z'
'-x+1/2, y+1/2, -z+1/2'
'-x, -y, -z'
'x-1/2, -y-1/2, z-1/2'

loop_
_atom_site_label
_atom_site_type_symbol
_atom_site_fract_x
_atom_site_fract_y
_atom_site_fract_z
_atom_site_U_iso_or_equiv
_atom_site_adp_type
_atom_site_occupancy
_atom_site_site_symmetry_order
_atom_site_calc_flag
_atom_site_refinement_flags_posn
_atom_site_refinement_flags_adp
_atom_site_refinement_flags_occupancy
_atom_site_disorder_assembly
_atom_site_disorder_group
Dy1 Dy 0.07144(2) 0.26570(2) 0.42488(3) 0.01139(6) Uani 1 1 d . . . . .
O1 O 0.2169(4) 0.29522(8) 0.3187(4) 0.0154(6) Uani 1 1 d . . . . .
O2 O 0.3749(4) 0.26796(8) 0.6481(4) 0.0130(6) Uani 1 1 d . . . . .
O3 O 0.6442(4) 0.28509(8) 0.8082(4) 0.0167(7) Uani 1 1 d . . . . .
O4 O 0.4806(4) 0.43734(8) 0.6220(5) 0.0215(7) Uani 1 1 d . . . . .
O5 O 0.8906(4) 0.37908(8) 0.5514(4) 0.0163(6) Uani 1 1 d . . . . .
O6 O 1.0514(4) 0.58308(8) 0.9722(4) 0.0175(7) Uani 1 1 d . . . . .
O7 O 1.3717(4) 0.53798(8) 0.7433(4) 0.0161(6) Uani 1 1 d . . . . .
O8 O 1.6598(4) 0.67706(8) 1.0609(4) 0.0155(6) Uani 1 1 d . . . . .
H8 H 1.607518 0.695557 1.008388 0.023 Uiso 1 1 calc R U . . .
O9 O 1.3894(4) 0.71684(8) 0.8948(4) 0.0147(6) Uani 1 1 d . . . . .
O10 O 1.1260(4) 0.69177(8) 0.7510(4) 0.0155(6) Uani 1 1 d . . . . .
O11 O 0.0901(4) 0.31318(8) 0.6061(4) 0.0193(7) Uani 1 1 d . . . . .
H11A H 0.157600 0.315000 0.717478 0.029 Uiso 1 1 d R U . . .
H11B H 0.017630 0.330720 0.579038 0.029 Uiso 1 1 d R U . . .
O12 O -0.1759(4) 0.25557(8) 0.4574(4) 0.0171(7) Uani 1 1 d . . . . .
H12A H -0.286502 0.259625 0.387798 0.026 Uiso 1 1 d R U . . .
H12B H -0.172263 0.255845 0.553478 0.026 Uiso 1 1 d R U . . .
N1 N 0.6849(4) 0.40767(9) 0.5886(5) 0.0117(7) Uani 1 1 d . . . . .
N2 N 1.2148(4) 0.56068(9) 0.8606(5) 0.0111(7) Uani 1 1 d . . . . .
C1 C 0.4683(5) 0.32079(11) 0.5613(6) 0.0133(8) Uani 1 1 d . . . . .
C2 C 0.3289(5) 0.32181(11) 0.3888(6) 0.0133(8) Uani 1 1 d . . . . .
C3 C 0.3136(6) 0.35160(12) 0.2863(6) 0.0165(9) Uani 1 1 d . . . . .
H3 H 0.220340 0.352904 0.170533 0.020 Uiso 1 1 calc R U . . .
C4 C 0.4326(6) 0.37880(12) 0.3524(6) 0.0175(9) Uani 1 1 d . . . . .
H4 H 0.421853 0.398536 0.281435 0.021 Uiso 1 1 calc R U . . .
C5 C 0.5685(5) 0.37749(11) 0.5226(6) 0.0118(8) Uani 1 1 d . . . . .
C6 C 0.5880(5) 0.34908(11) 0.6263(6) 0.0130(8) Uani 1 1 d . . . . .
H6 H 0.682071 0.348388 0.741853 0.016 Uiso 1 1 calc R U . . .
C7 C 0.4975(5) 0.28995(11) 0.6764(6) 0.0125(8) Uani 1 1 d . . . . .
C8 C 0.6237(6) 0.43754(11) 0.6359(6) 0.0144(9) Uani 1 1 d . . . . .
C9 C 0.7404(5) 0.46878(11) 0.7021(6) 0.0129(8) Uani 1 1 d . . . . .
C10 C 0.6938(5) 0.49775(11) 0.7648(6) 0.0143(8) Uani 1 1 d . . . . .
H10 H 0.587133 0.497567 0.765461 0.017 Uiso 1 1 calc R U . . .
C11 C 0.8035(6) 0.52762(11) 0.8278(6) 0.0153(9) Uani 1 1 d . . . . .
H11 H 0.772784 0.547004 0.875273 0.018 Uiso 1 1 calc R U . . .
C12 C 0.9552(5) 0.52880(11) 0.8207(6) 0.0121(8) Uani 1 1 d . . . . .
C13 C 1.0726(5) 0.55969(11) 0.8908(5) 0.0133(9) Uani 1 1 d . . . . .
C14 C 1.2547(5) 0.53416(11) 0.7758(5) 0.0128(8) Uani 1 1 d . . . . .
C15 C 1.1483(5) 0.50129(11) 0.7296(5) 0.0116(8) Uani 1 1 d . . . . .
C16 C 1.1900(5) 0.47298(11) 0.6589(5) 0.0123(8) Uani 1 1 d . . . . .
H16 H 1.286136 0.474646 0.639974 0.015 Uiso 1 1 calc R U . . .
C17 C 1.0909(5) 0.44163(11) 0.6146(5) 0.0116(8) Uani 1 1 d . . . . .
H17 H 1.123425 0.421899 0.570686 0.014 Uiso 1 1 calc R U . . .
C18 C 0.9467(5) 0.43946(11) 0.6346(5) 0.0115(8) Uani 1 1 d . . . . .
C19 C 0.8429(5) 0.40617(11) 0.5888(5) 0.0121(8) Uani 1 1 d . . . . .
C20 C 0.8954(5) 0.46927(11) 0.6959(5) 0.0110(8) Uani 1 1 d . . . . .
C21 C 1.0006(5) 0.49988(11) 0.7502(5) 0.0112(8) Uani 1 1 d . . . . .
C22 C 1.3265(5) 0.59158(11) 0.9172(6) 0.0124(8) Uani 1 1 d . . . . .
C23 C 1.2575(5) 0.62464(11) 0.8571(6) 0.0129(8) Uani 1 1 d . . . . .
H23 H 1.136185 0.627272 0.781498 0.015 Uiso 1 1 calc R U . . .
C24 C 1.3658(5) 0.65441(11) 0.9070(5) 0.0123(8) Uani 1 1 d . . . . .
C25 C 1.5446(5) 0.64980(11) 1.0137(5) 0.0126(8) Uani 1 1 d . . . . .
C26 C 1.6132(5) 0.61618(11) 1.0748(6) 0.0155(9) Uani 1 1 d . . . . .
H26 H 1.734663 0.613217 1.148268 0.019 Uiso 1 1 calc R U . . .
C27 C 1.5044(5) 0.58732(11) 1.0285(6) 0.0156(9) Uani 1 1 d . . . . .
H27 H 1.550399 0.564496 1.072262 0.019 Uiso 1 1 calc R U . . .
C33 C 1.2867(5) 0.68987(11) 0.8453(5) 0.0132(8) Uani 1 1 d . . . . .
O13 O -0.0428(4) 0.25028(9) 0.7968(4) 0.0240(7) Uani 1 1 d . . . . .
H13A H -0.025334 0.269673 0.851049 0.036 Uiso 1 1 d R U . . .
H13B H -0.115004 0.238923 0.816119 0.036 Uiso 1 1 d R U . . .
O14 O -0.0134(5) 0.31050(10) 0.9619(5) 0.0338(9) Uani 1 1 d . . . . .
H14A H -0.116343 0.310708 0.951004 0.051 Uiso 1 1 d R U . . .
H14B H 0.056917 0.307988 1.072404 0.051 Uiso 1 1 d R U . . .

loop_
_atom_site_aniso_label
_atom_site_aniso_U_11
_atom_site_aniso_U_22
_atom_site_aniso_U_33
_atom_site_aniso_U_23
_atom_site_aniso_U_13
_atom_site_aniso_U_12
Dy1 0.00952(9) 0.00814(9) 0.01374(10) -0.00039(8) 0.00367(7) -0.00003(8)
O1 0.0133(14) 0.0115(14) 0.0183(16) -0.0005(12) 0.0056(13) -0.0021(12)
O2 0.0115(13) 0.0088(13) 0.0154(15) 0.0028(12) 0.0041(12) -0.0006(11)
O3 0.0112(14) 0.0127(15) 0.0178(16) 0.0031(12) 0.0007(13) -0.0022(12)
O4 0.0206(16) 0.0160(16) 0.037(2) -0.0056(14) 0.0216(16) -0.0034(13)
O5 0.0166(15) 0.0097(14) 0.0219(17) -0.0034(12) 0.0091(14) 0.0007(11)
O6 0.0205(16) 0.0108(15) 0.0226(17) -0.0036(13) 0.0116(14) -0.0014(12)
O7 0.0121(14) 0.0141(15) 0.0230(17) -0.0026(13) 0.0094(13) -0.0013(12)
O8 0.0130(14) 0.0087(14) 0.0197(17) -0.0003(12) 0.0042(13) -0.0014(11)
O9 0.0101(14) 0.0105(14) 0.0196(16) -0.0018(12) 0.0045(13) -0.0011(11)
O10 0.0103(14) 0.0120(14) 0.0178(16) 0.0020(12) 0.0023(13) 0.0005(11)
O11 0.0165(15) 0.0155(15) 0.0164(16) -0.0064(13) 0.0009(13) 0.0051(12)
O12 0.0126(14) 0.0227(17) 0.0149(16) 0.0021(13) 0.0059(13) 0.0029(12)
N1 0.0130(16) 0.0084(16) 0.0148(18) -0.0015(13) 0.0078(15) -0.0008(13)
N2 0.0113(16) 0.0062(16) 0.0136(18) -0.0021(13) 0.0044(14) -0.0005(13)
C1 0.013(2) 0.0097(19) 0.017(2) 0.0019(16) 0.0077(18) 0.0012(15)
C2 0.0130(19) 0.013(2) 0.015(2) -0.0002(16) 0.0086(18) -0.0005(16)
C3 0.016(2) 0.018(2) 0.013(2) 0.0027(17) 0.0051(18) 0.0000(17)
C4 0.019(2) 0.013(2) 0.020(2) 0.0037(18) 0.0101(19) 0.0009(17)
C5 0.0099(18) 0.0105(19) 0.016(2) -0.0027(16) 0.0075(17) -0.0024(15)
C6 0.0117(19) 0.0115(19) 0.012(2) -0.0008(16) 0.0036(17) 0.0006(16)
C7 0.0137(19) 0.0099(19) 0.016(2) -0.0026(16) 0.0094(18) 0.0000(15)
C8 0.018(2) 0.012(2) 0.014(2) 0.0001(16) 0.0088(18) -0.0001(16)
C9 0.014(2) 0.0108(19) 0.014(2) 0.0017(16) 0.0069(18) 0.0000(16)
C10 0.014(2) 0.014(2) 0.019(2) 0.0017(17) 0.0108(18) 0.0020(16)
C11 0.017(2) 0.011(2) 0.020(2) 0.0005(17) 0.0101(19) 0.0012(17)
C12 0.0150(19) 0.0070(18) 0.016(2) 0.0010(16) 0.0086(17) 0.0010(15)
C13 0.015(2) 0.0111(19) 0.012(2) 0.0028(16) 0.0047(18) 0.0009(16)
C14 0.0109(19) 0.0110(19) 0.011(2) 0.0019(16) 0.0013(17) 0.0019(15)
C15 0.0098(18) 0.0118(19) 0.012(2) 0.0020(16) 0.0039(16) 0.0008(15)
C16 0.0101(18) 0.012(2) 0.015(2) 0.0021(16) 0.0065(17) 0.0013(16)
C17 0.0104(18) 0.0121(19) 0.010(2) 0.0007(16) 0.0037(16) 0.0020(15)
C18 0.0094(18) 0.0102(19) 0.012(2) 0.0002(15) 0.0034(17) -0.0002(15)
C19 0.0126(19) 0.012(2) 0.013(2) 0.0014(16) 0.0068(17) 0.0000(16)
C20 0.0136(19) 0.0097(19) 0.010(2) 0.0014(15) 0.0063(17) 0.0014(15)
C21 0.0114(19) 0.0091(19) 0.012(2) 0.0024(15) 0.0047(16) 0.0024(15)
C22 0.0124(19) 0.0100(19) 0.014(2) -0.0020(16) 0.0059(17) -0.0023(15)
C23 0.0126(19) 0.0101(19) 0.014(2) 0.0009(16) 0.0050(17) -0.0006(16)
C24 0.0122(19) 0.0095(19) 0.012(2) -0.0004(15) 0.0036(17) 0.0001(15)
C25 0.0114(19) 0.0116(19) 0.012(2) -0.0020(16) 0.0041(17) -0.0021(16)
C26 0.0104(19) 0.015(2) 0.013(2) 0.0012(17) -0.0003(17) 0.0010(16)
C27 0.014(2) 0.011(2) 0.015(2) 0.0021(16) 0.0023(18) 0.0035(16)
C33 0.016(2) 0.0094(19) 0.012(2) -0.0005(16) 0.0061(18) 0.0001(16)
O13 0.0219(17) 0.0235(17) 0.0273(19) 0.0050(15) 0.0128(15) 0.0010(14)
O14 0.030(2) 0.039(2) 0.028(2) 0.0002(17) 0.0116(17) -0.0047(17)

loop_
_atom_type_symbol
_atom_type_description
_atom_type_scat_dispersion_real
_atom_type_scat_dispersion_imag
_atom_type_scat_source
C C 0.0033 0.0016 'International Tables Vol C Tables 4.2.6.8 and 6.1.1.4'
H H 0.0000 0.0000 'International Tables Vol C Tables 4.2.6.8 and 6.1.1.4'
Dy Dy -0.1892 4.4098 'International Tables Vol C Tables 4.2.6.8 and 6.1.1.4'
N N 0.0061 0.0033 'International Tables Vol C Tables 4.2.6.8 and 6.1.1.4'
O O 0.0106 0.0060 'International Tables Vol C Tables 4.2.6.8 and 6.1.1.4'

loop_
_geom_angle_atom_site_label_1
_geom_angle_atom_site_label_2
_geom_angle_atom_site_label_3
_geom_angle
_geom_angle_site_symmetry_1
_geom_angle_site_symmetry_3
_geom_angle_publ_flag
O1 Dy1 O2 95.83(10) . 4_565 ?
O1 Dy1 O2 71.95(10) . . ?
O1 Dy1 O3 83.09(11) . 4_565 ?
O1 Dy1 O9 139.18(10) . 2_646 ?
O1 Dy1 O10 76.80(11) . 3_666 ?
O1 Dy1 O11 92.96(11) . . ?
O1 Dy1 O12 152.89(11) . . ?
O1 Dy1 C7 89.86(11) . 4_565 ?
O2 Dy1 O2 139.42(9) . 4_565 ?
O2 Dy1 C7 113.03(11) . 4_565 ?
O2 Dy1 C7 26.62(10) 4_565 4_565 ?
O3 Dy1 O2 52.27(9) 4_565 4_565 ?
O3 Dy1 O2 87.41(10) 4_565 . ?
O3 Dy1 C7 25.67(11) 4_565 4_565 ?
O9 Dy1 O2 93.87(10) 2_646 4_565 ?
O9 Dy1 O2 75.01(10) 2_646 . ?
O9 Dy1 O3 72.04(11) 2_646 4_565 ?
O9 Dy1 O11 101.05(11) 2_646 . ?
O9 Dy1 O12 67.93(10) 2_646 . ?
O9 Dy1 C7 81.54(11) 2_646 4_565 ?
O10 Dy1 O2 133.46(10) 3_666 . ?
O10 Dy1 O2 76.50(10) 3_666 4_565 ?
O10 Dy1 O3 122.21(11) 3_666 4_565 ?
O10 Dy1 O9 143.96(10) 3_666 2_646 ?
O10 Dy1 O11 73.08(11) 3_666 . ?
O10 Dy1 O12 76.11(11) 3_666 . ?
O10 Dy1 C7 100.30(11) 3_666 4_565 ?
O11 Dy1 O2 75.01(10) . . ?
O11 Dy1 O2 145.40(10) . 4_565 ?
O11 Dy1 O3 162.33(10) . 4_565 ?
O11 Dy1 O12 78.16(11) . . ?
O11 Dy1 C7 171.96(11) . 4_565 ?
O12 Dy1 O2 128.35(10) . . ?
O12 Dy1 O2 78.90(10) . 4_565 ?
O12 Dy1 O3 112.59(11) . 4_565 ?
O12 Dy1 C7 95.99(11) . 4_565 ?
C2 O1 Dy1 129.1(3) . . ?
Dy1 O2 Dy1 136.42(12) . 4_666 ?
C7 O2 Dy1 131.9(3) . . ?
C7 O2 Dy1 91.5(2) . 4_666 ?
C7 O3 Dy1 98.2(2) . 4_666 ?
C25 O8 H8 109.5 . . ?
C33 O9 Dy1 133.7(3) . 2_656 ?
C33 O10 Dy1 136.3(3) . 3_666 ?
Dy1 O11 H11A 127.8 . . ?
Dy1 O11 H11B 126.7 . . ?
H11A O11 H11B 104.6 . . ?
Dy1 O12 H12A 131.5 . . ?
Dy1 O12 H12B 123.4 . . ?
H12A O12 H12B 100.4 . . ?
C8 N1 C5 116.6(3) . . ?
C19 N1 C5 118.7(3) . . ?
C19 N1 C8 124.6(3) . . ?
C13 N2 C22 118.4(3) . . ?
C14 N2 C13 124.8(3) . . ?
C14 N2 C22 116.8(3) . . ?
C2 C1 C7 121.9(4) . . ?
C6 C1 C2 119.9(4) . . ?
C6 C1 C7 118.1(4) . . ?
O1 C2 C1 122.4(4) . . ?
O1 C2 C3 119.2(4) . . ?
C3 C2 C1 118.3(4) . . ?
C2 C3 H3 119.6 . . ?
C4 C3 C2 120.7(4) . . ?
C4 C3 H3 119.6 . . ?
C3 C4 H4 119.9 . . ?
C3 C4 C5 120.3(4) . . ?
C5 C4 H4 119.9 . . ?
C4 C5 N1 118.0(4) . . ?
C6 C5 N1 121.1(4) . . ?
C6 C5 C4 120.9(4) . . ?
C1 C6 H6 120.0 . . ?
C5 C6 C1 119.9(4) . . ?
C5 C6 H6 120.0 . . ?
O2 C7 Dy1 61.9(2) . 4_666 ?
O2 C7 C1 121.9(4) . . ?
O3 C7 Dy1 56.1(2) . 4_666 ?
O3 C7 O2 118.0(4) . . ?
O3 C7 C1 120.1(4) . . ?
C1 C7 Dy1 175.0(3) . 4_666 ?
O4 C8 N1 120.4(4) . . ?
O4 C8 C9 122.3(4) . . ?
N1 C8 C9 117.3(4) . . ?
C10 C9 C8 120.0(4) . . ?
C10 C9 C20 120.1(4) . . ?
C20 C9 C8 119.9(4) . . ?
C9 C10 H10 119.8 . . ?
C9 C10 C11 120.5(4) . . ?
C11 C10 H10 119.8 . . ?
C10 C11 H11 119.9 . . ?
C12 C11 C10 120.3(4) . . ?
C12 C11 H11 119.9 . . ?
C11 C12 C13 120.3(4) . . ?
C11 C12 C21 119.7(4) . . ?
C21 C12 C13 119.9(4) . . ?
O6 C13 N2 120.7(4) . . ?
O6 C13 C12 122.6(4) . . ?
N2 C13 C12 116.6(4) . . ?
O7 C14 N2 121.1(4) . . ?
O7 C14 C15 122.1(4) . . ?
N2 C14 C15 116.7(4) . . ?
C16 C15 C14 119.6(4) . . ?
C16 C15 C21 120.4(4) . . ?
C21 C15 C14 119.9(4) . . ?
C15 C16 H16 119.8 . . ?
C15 C16 C17 120.4(4) . . ?
C17 C16 H16 119.8 . . ?
C16 C17 H17 119.9 . . ?
C18 C17 C16 120.3(4) . . ?
C18 C17 H17 119.9 . . ?
C17 C18 C19 120.1(4) . . ?
C17 C18 C20 119.9(4) . . ?
C20 C18 C19 120.0(4) . . ?
O5 C19 N1 121.2(4) . . ?
O5 C19 C18 122.2(4) . . ?
N1 C19 C18 116.6(4) . . ?
C9 C20 C18 120.8(4) . . ?
C9 C20 C21 119.5(4) . . ?
C21 C20 C18 119.7(4) . . ?
C15 C21 C12 121.1(4) . . ?
C20 C21 C12 119.8(4) . . ?
C20 C21 C15 119.1(4) . . ?
C23 C22 N2 120.0(4) . . ?
C23 C22 C27 120.6(4) . . ?
C27 C22 N2 119.4(4) . . ?
C22 C23 H23 119.9 . . ?
C22 C23 C24 120.1(4) . . ?
C24 C23 H23 119.9 . . ?
C23 C24 C33 118.8(4) . . ?
C25 C24 C23 119.0(4) . . ?
C25 C24 C33 122.2(4) . . ?
O8 C25 C24 122.7(4) . . ?
O8 C25 C26 116.8(4) . . ?
C26 C25 C24 120.4(4) . . ?
C25 C26 H26 120.1 . . ?
C27 C26 C25 119.8(4) . . ?
C27 C26 H26 120.1 . . ?
C22 C27 H27 120.0 . . ?
C26 C27 C22 120.0(4) . . ?
C26 C27 H27 120.0 . . ?
O9 C33 C24 117.4(4) . . ?
O10 C33 O9 124.3(4) . . ?
O10 C33 C24 118.3(4) . . ?
H13A O13 H13B 105.1 . . ?
H14A O14 H14B 104.5 . . ?

loop_
_geom_bond_atom_site_label_1
_geom_bond_atom_site_label_2
_geom_bond_distance
_geom_bond_site_symmetry_2
_geom_bond_publ_flag
Dy1 O1 2.239(3) . ?
Dy1 O2 2.541(3) 4_565 ?
Dy1 O2 2.428(3) . ?
Dy1 O3 2.416(3) 4_565 ?
Dy1 O9 2.354(3) 2_646 ?
Dy1 O10 2.318(3) 3_666 ?
Dy1 O11 2.361(3) . ?
Dy1 O12 2.384(3) . ?
Dy1 C7 2.880(4) 4_565 ?
O1 C2 1.330(5) . ?
O2 C7 1.291(5) . ?
O3 C7 1.260(5) . ?
O4 C8 1.213(5) . ?
O5 C19 1.215(5) . ?
O6 C13 1.214(5) . ?
O7 C14 1.218(5) . ?
O8 H8 0.8400 . ?
O8 C25 1.361(5) . ?
O9 C33 1.289(5) . ?
O10 C33 1.246(5) . ?
O11 H11A 0.8697 . ?
O11 H11B 0.8693 . ?
O12 H12A 0.8758 . ?
O12 H12B 0.8395 . ?
N1 C5 1.451(5) . ?
N1 C8 1.404(5) . ?
N1 C19 1.403(5) . ?
N2 C13 1.416(5) . ?
N2 C14 1.400(5) . ?
N2 C22 1.449(5) . ?
C1 C2 1.415(6) . ?
C1 C6 1.412(6) . ?
C1 C7 1.486(6) . ?
C2 C3 1.411(6) . ?
C3 H3 0.9500 . ?
C3 C4 1.378(6) . ?
C4 H4 0.9500 . ?
C4 C5 1.392(6) . ?
C5 C6 1.368(6) . ?
C6 H6 0.9500 . ?
C8 C9 1.484(6) . ?
C9 C10 1.381(6) . ?
C9 C20 1.404(6) . ?
C10 H10 0.9500 . ?
C10 C11 1.411(6) . ?
C11 H11 0.9500 . ?
C11 C12 1.380(6) . ?
C12 C13 1.479(6) . ?
C12 C21 1.414(6) . ?
C14 C15 1.488(6) . ?
C15 C16 1.381(6) . ?
C15 C21 1.412(6) . ?
C16 H16 0.9500 . ?
C16 C17 1.409(6) . ?
C17 H17 0.9500 . ?
C17 C18 1.380(6) . ?
C18 C19 1.490(6) . ?
C18 C20 1.420(6) . ?
C20 C21 1.412(6) . ?
C22 C23 1.375(6) . ?
C22 C27 1.395(6) . ?
C23 H23 0.9500 . ?
C23 C24 1.400(6) . ?
C24 C25 1.398(6) . ?
C24 C33 1.484(6) . ?
C25 C26 1.395(6) . ?
C26 H26 0.9500 . ?
C26 C27 1.376(6) . ?
C27 H27 0.9500 . ?
O13 H13A 0.8473 . ?
O13 H13B 0.8566 . ?
O14 H14A 0.8699 . ?
O14 H14B 0.8698 . ?

loop_
_geom_torsion_atom_site_label_1
_geom_torsion_atom_site_label_2
_geom_torsion_atom_site_label_3
_geom_torsion_atom_site_label_4
_geom_torsion
_geom_torsion_site_symmetry_1
_geom_torsion_site_symmetry_2
_geom_torsion_site_symmetry_3
_geom_torsion_site_symmetry_4
_geom_torsion_publ_flag
Dy1 O1 C2 C1 48.7(5) . . . . ?
Dy1 O1 C2 C3 -134.1(3) . . . . ?
Dy1 O2 C7 Dy1 175.4(3) . . . 4_666 ?
Dy1 O2 C7 O3 2.3(4) 4_666 . . . ?
Dy1 O2 C7 O3 177.7(3) . . . . ?
Dy1 O2 C7 C1 -0.7(6) . . . . ?
Dy1 O2 C7 C1 -176.1(4) 4_666 . . . ?
Dy1 O3 C7 O2 -2.4(4) 4_666 . . . ?
Dy1 O3 C7 C1 176.0(3) 4_666 . . . ?
Dy1 O9 C33 O10 66.0(6) 2_656 . . . ?
Dy1 O9 C33 C24 -113.2(4) 2_656 . . . ?
Dy1 O10 C33 O9 14.2(7) 3_666 . . . ?
Dy1 O10 C33 C24 -166.6(3) 3_666 . . . ?
O1 C2 C3 C4 -176.8(4) . . . . ?
O4 C8 C9 C10 5.8(7) . . . . ?
O4 C8 C9 C20 -172.3(4) . . . . ?
O7 C14 C15 C16 4.8(6) . . . . ?
O7 C14 C15 C21 -172.0(4) . . . . ?
O8 C25 C26 C27 -178.4(4) . . . . ?
N1 C5 C6 C1 177.1(4) . . . . ?
N1 C8 C9 C10 -174.4(4) . . . . ?
N1 C8 C9 C20 7.6(6) . . . . ?
N2 C14 C15 C16 -174.6(4) . . . . ?
N2 C14 C15 C21 8.5(6) . . . . ?
N2 C22 C23 C24 -177.9(4) . . . . ?
N2 C22 C27 C26 176.1(4) . . . . ?
C1 C2 C3 C4 0.6(6) . . . . ?
C2 C1 C6 C5 0.3(6) . . . . ?
C2 C1 C7 O2 -21.4(6) . . . . ?
C2 C1 C7 O3 160.3(4) . . . . ?
C2 C3 C4 C5 -1.0(7) . . . . ?
C3 C4 C5 N1 -176.8(4) . . . . ?
C3 C4 C5 C6 1.0(7) . . . . ?
C4 C5 C6 C1 -0.7(6) . . . . ?
C5 N1 C8 O4 0.4(6) . . . . ?
C5 N1 C8 C9 -179.4(4) . . . . ?
C5 N1 C19 O5 -7.3(6) . . . . ?
C5 N1 C19 C18 171.8(4) . . . . ?
C6 C1 C2 O1 177.0(4) . . . . ?
C6 C1 C2 C3 -0.3(6) . . . . ?
C6 C1 C7 O2 160.9(4) . . . . ?
C6 C1 C7 O3 -17.4(6) . . . . ?
C7 C1 C2 O1 -0.7(6) . . . . ?
C7 C1 C2 C3 -177.9(4) . . . . ?
C7 C1 C6 C5 178.1(4) . . . . ?
C8 N1 C5 C4 77.8(5) . . . . ?
C8 N1 C5 C6 -100.1(5) . . . . ?
C8 N1 C19 O5 177.7(4) . . . . ?
C8 N1 C19 C18 -3.1(6) . . . . ?
C8 C9 C10 C11 -179.9(4) . . . . ?
C8 C9 C20 C18 -3.0(6) . . . . ?
C8 C9 C20 C21 176.5(4) . . . . ?
C9 C10 C11 C12 2.7(7) . . . . ?
C9 C20 C21 C12 4.2(6) . . . . ?
C9 C20 C21 C15 -174.6(4) . . . . ?
C10 C9 C20 C18 178.9(4) . . . . ?
C10 C9 C20 C21 -1.6(6) . . . . ?
C10 C11 C12 C13 -178.4(4) . . . . ?
C10 C11 C12 C21 -0.1(6) . . . . ?
C11 C12 C13 O6 7.9(6) . . . . ?
C11 C12 C13 N2 -172.9(4) . . . . ?
C11 C12 C21 C15 175.4(4) . . . . ?
C11 C12 C21 C20 -3.3(6) . . . . ?
C13 N2 C14 O7 174.6(4) . . . . ?
C13 N2 C14 C15 -6.0(6) . . . . ?
C13 N2 C22 C23 -57.8(5) . . . . ?
C13 N2 C22 C27 124.2(4) . . . . ?
C13 C12 C21 C15 -6.3(6) . . . . ?
C13 C12 C21 C20 175.0(4) . . . . ?
C14 N2 C13 O6 176.7(4) . . . . ?
C14 N2 C13 C12 -2.4(6) . . . . ?
C14 N2 C22 C23 120.8(4) . . . . ?
C14 N2 C22 C27 -57.2(5) . . . . ?
C14 C15 C16 C17 179.9(4) . . . . ?
C14 C15 C21 C12 -2.5(6) . . . . ?
C14 C15 C21 C20 176.2(4) . . . . ?
C15 C16 C17 C18 2.7(6) . . . . ?
C16 C15 C21 C12 -179.3(4) . . . . ?
C16 C15 C21 C20 -0.6(6) . . . . ?
C16 C17 C18 C19 -179.6(4) . . . . ?
C16 C17 C18 C20 1.7(6) . . . . ?
C17 C18 C19 O5 8.2(6) . . . . ?
C17 C18 C19 N1 -171.0(4) . . . . ?
C17 C18 C20 C9 174.0(4) . . . . ?
C17 C18 C20 C21 -5.5(6) . . . . ?
C18 C20 C21 C12 -176.3(4) . . . . ?
C18 C20 C21 C15 5.0(6) . . . . ?
C19 N1 C5 C4 -97.6(5) . . . . ?
C19 N1 C5 C6 84.5(5) . . . . ?
C19 N1 C8 O4 175.5(4) . . . . ?
C19 N1 C8 C9 -4.3(6) . . . . ?
C19 C18 C20 C9 -4.8(6) . . . . ?
C19 C18 C20 C21 175.7(4) . . . . ?
C20 C9 C10 C11 -1.9(6) . . . . ?
C20 C18 C19 O5 -173.0(4) . . . . ?
C20 C18 C19 N1 7.8(6) . . . . ?
C21 C12 C13 O6 -170.4(4) . . . . ?
C21 C12 C13 N2 8.7(6) . . . . ?
C21 C15 C16 C17 -3.3(6) . . . . ?
C22 N2 C13 O6 -4.8(6) . . . . ?
C22 N2 C13 C12 176.0(4) . . . . ?
C22 N2 C14 O7 -3.9(6) . . . . ?
C22 N2 C14 C15 175.5(3) . . . . ?
C22 C23 C24 C25 2.1(6) . . . . ?
C22 C23 C24 C33 -177.7(4) . . . . ?
C23 C22 C27 C26 -2.0(7) . . . . ?
C23 C24 C25 O8 176.5(4) . . . . ?
C23 C24 C25 C26 -2.5(6) . . . . ?
C23 C24 C33 O9 179.3(4) . . . . ?
C23 C24 C33 O10 0.0(6) . . . . ?
C24 C25 C26 C27 0.6(7) . . . . ?
C25 C24 C33 O9 -0.4(6) . . . . ?
C25 C24 C33 O10 -179.7(4) . . . . ?
C25 C26 C27 C22 1.6(7) . . . . ?
C27 C22 C23 C24 0.1(7) . . . . ?
C33 C24 C25 O8 -3.7(7) . . . . ?
C33 C24 C25 C26 177.3(4) . . . . ?
